data_7242847
loop_
_publ_author_name
'Owczarek, Magdalena'
'Szklarz, Przemys\/law'
'Jakubas, Ryszard'

_publ_section_title
;
 Towards ferroelectricity-inducing chains of halogenoantimonates(iii) and
 halogenobismuthates(iii)
;
_journal_issue 29
_journal_name_full 'RSC Advances'
_journal_page_first 17574
_journal_page_last 17586
_journal_paper_doi 10.1039/D0RA10151F
_journal_volume 11
_journal_year 2021
_chemical_formula_moiety 'Bi2 Br10, 4(C5 H8 N3)'
_chemical_formula_sum 'C20 H32 Bi2 Br10 N12'
_chemical_formula_weight 1657.63
_space_group_crystal_system triclinic
_space_group_IT_number 2
_space_group_name_Hall '-P 1'
_space_group_name_H-M_alt 'P -1'
_atom_sites_solution_hydrogens geom
_atom_sites_solution_primary heavy
_audit_creation_date 2020-06-04
_audit_creation_method
;
Olex2 1.2
(compiled 2018.05.29 svn.r3508 for OlexSys, GUI svn.r5506)
;
_audit_update_record
;
2020-08-15 deposited with the CCDC.	2021-05-06 downloaded from the CCDC.
;
_cell_angle_alpha 76.78(2)
_cell_angle_beta 65.46(2)
_cell_angle_gamma 82.72(2)
_cell_formula_units_Z 1
_cell_length_a 9.775(4)
_cell_length_b 9.808(4)
_cell_length_c 11.435(5)
_cell_measurement_reflns_used 7238
_cell_measurement_temperature 100(2)
_cell_measurement_theta_max 36.6000
_cell_measurement_theta_min 3.0760
_cell_volume 970.2(7)
_computing_cell_refinement 'CrysAlisPro 1.171.38.46 (Rigaku OD, 2015)'
_computing_data_collection 'CrysAlisPro 1.171.38.46 (Rigaku OD, 2015)'
_computing_data_reduction 'CrysAlisPro 1.171.38.46 (Rigaku OD, 2015)'
_computing_molecular_graphics 'Olex2 (Dolomanov et al., 2009)'
_computing_publication_material 'Olex2 (Dolomanov et al., 2009)'
_computing_structure_refinement 'ShelXL (Sheldrick, 2015)'
_computing_structure_solution 'ShelXS (Sheldrick, 2008)'
_diffrn_ambient_temperature 100(2)
_diffrn_detector 'CCD plate'
_diffrn_detector_area_resol_mean 8.3359
_diffrn_detector_type 'Sapphire2, large Be window'
_diffrn_measured_fraction_theta_full 0.997
_diffrn_measured_fraction_theta_max 0.993
_diffrn_measurement_details
;
List of Runs (angles in degrees, time in seconds):

  # Type    Start    End  Width  t~exp~   \w     \q     \k     \f   Frames
#--------------------------------------------------------------------------
  1  \w    -74.00  70.75   0.75   20.00    --   30.00 -79.00   0.00  193
  2  \w    -74.00  70.75   0.75   20.00    --   30.00 -79.00  90.00  193
  3  \w    -74.00  70.75   0.75   20.00    --   30.00 -79.00 180.00  193
  4  \w    -74.00  70.75   0.75   20.00    --   30.00 -79.00 270.00  193
  5  \w    -54.00  10.50   0.75   40.00    --   48.00 -79.00  45.00   86
;
_diffrn_measurement_device 'four-circle diffractometer'
_diffrn_measurement_device_type 'Xcalibur, Sapphire2, large Be window'
_diffrn_measurement_method '\w scans'
_diffrn_orient_matrix_type 'CrysAlisPro convention (1999,Acta A55,543-557)'
_diffrn_orient_matrix_UB_11 0.0501615000
_diffrn_orient_matrix_UB_12 0.0393273000
_diffrn_orient_matrix_UB_13 0.0084737000
_diffrn_orient_matrix_UB_21 0.0026435000
_diffrn_orient_matrix_UB_22 -0.0538003000
_diffrn_orient_matrix_UB_23 0.0524150000
_diffrn_orient_matrix_UB_31 0.0620215000
_diffrn_orient_matrix_UB_32 -0.0329357000
_diffrn_orient_matrix_UB_33 -0.0448749000
_diffrn_radiation_monochromator graphite
_diffrn_radiation_probe x-ray
_diffrn_radiation_type MoK\a
_diffrn_radiation_wavelength 0.71073
_diffrn_reflns_av_R_equivalents 0.0200
_diffrn_reflns_av_unetI/netI 0.0269
_diffrn_reflns_Laue_measured_fraction_full 0.997
_diffrn_reflns_Laue_measured_fraction_max 0.993
_diffrn_reflns_limit_h_max 12
_diffrn_reflns_limit_h_min -12
_diffrn_reflns_limit_k_max 12
_diffrn_reflns_limit_k_min -12
_diffrn_reflns_limit_l_max 14
_diffrn_reflns_limit_l_min -14
_diffrn_reflns_number 9141
_diffrn_reflns_point_group_measured_fraction_full 0.997
_diffrn_reflns_point_group_measured_fraction_max 0.993
_diffrn_reflns_theta_full 25.242
_diffrn_reflns_theta_max 27.101
_diffrn_reflns_theta_min 2.850
_diffrn_source 'fine-focus sealed X-ray tube'
_diffrn_source_type 'Enhance (Mo) X-ray Source'
_diffrn_standards_number 0
_exptl_absorpt_coefficient_mu 19.386
_exptl_absorpt_correction_T_max 0.226
_exptl_absorpt_correction_T_min 0.089
_exptl_absorpt_correction_type analytical
_exptl_absorpt_process_details
;
CrysAlisPro 1.171.38.46 (Rigaku Oxford Diffraction, 2015)
Analytical numeric absorption correction using a multifaceted crystal
			model based on expressions derived by R.C. Clark & J.S. Reid.
(Clark, R. C. & Reid, J. S. (1995). Acta Cryst. A51, 887-897)
Empirical absorption correction using spherical harmonics,
 implemented in SCALE3 ABSPACK scaling algorithm.
;
_exptl_crystal_colour colourless
_exptl_crystal_colour_primary colourless
_exptl_crystal_density_diffrn 2.837
_exptl_crystal_description block
_exptl_crystal_F_000 752
_exptl_crystal_size_max 0.19
_exptl_crystal_size_mid 0.16
_exptl_crystal_size_min 0.12
_refine_diff_density_max 1.133
_refine_diff_density_min -0.862
_refine_diff_density_rms 0.181
_refine_ls_extinction_method none
_refine_ls_goodness_of_fit_ref 1.064
_refine_ls_hydrogen_treatment constr
_refine_ls_matrix_type full
_refine_ls_number_parameters 201
_refine_ls_number_reflns 4262
_refine_ls_number_restraints 0
_refine_ls_restrained_S_all 1.064
_refine_ls_R_factor_all 0.0232
_refine_ls_R_factor_gt 0.0207
_refine_ls_shift/su_max 0.001
_refine_ls_shift/su_mean 0.000
_refine_ls_structure_factor_coef Fsqd
_refine_ls_weighting_details 'w=1/[\s^2^(Fo^2^)+(0.0265P)^2^] where P=(Fo^2^+2Fc^2^)/3'
_refine_ls_weighting_scheme calc
_refine_ls_wR_factor_gt 0.0505
_refine_ls_wR_factor_ref 0.0515
_reflns_Friedel_coverage 0.000
_reflns_number_gt 3955
_reflns_number_total 4262
_reflns_threshold_expression 'I > 2\s(I)'
_cod_data_source_file d0ra10151f2.cif
_cod_data_source_block 2a4mprmbibr
_cod_database_code 7242847
_shelx_shelxl_version_number 2017/1
_chemical_oxdiff_formula 'C20 H32 Bi2 Br10 N12'
_shelx_space_group_comment
;
The symmetry employed for this shelxl refinement is uniquely defined
by the following loop, which should always be used as a source of
symmetry information in preference to the above space-group names.
They are only intended as comments.
;
_shelx_estimated_absorpt_t_max 0.204
_shelx_estimated_absorpt_t_min 0.120
_reflns_odcompleteness_completeness 99.47
_reflns_odcompleteness_iscentric 1
_reflns_odcompleteness_theta 26.32
_olex2_refinement_description
;
1. Fixed Uiso
 At 1.2 times of:
  All C(H) groups, All N(H) groups, All N(H,H) groups
 At 1.5 times of:
  All C(H,H,H) groups
2.a Aromatic/amide H refined with riding coordinates:
 N3B(H3B), N1A(H1A), C6B(H6B), C6A(H6A), C5A(H5A), C5B(H5B)
2.b X=CH2 refined with riding coordinates:
 N2B(H2BA,H2BB), N2A(H2AA,H2AB)
2.c Idealised Me refined as rotating group:
 C7A(H7AA,H7AB,H7AC), C7B(H7BA,H7BB,H7BC)
;
_olex2_submission_special_instructions 'No special instructions were received'
_oxdiff_exptl_absorpt_empirical_details
;
Empirical correction (ABSPACK) includes:
- Absorption correction using spherical harmonics
- Frame scaling
;
_oxdiff_exptl_absorpt_empirical_full_max 1.263
_oxdiff_exptl_absorpt_empirical_full_min 0.799

loop_
_space_group_symop_operation_xyz
'x, y, z'
'-x, -y, -z'

loop_
_atom_site_label
_atom_site_type_symbol
_atom_site_fract_x
_atom_site_fract_y
_atom_site_fract_z
_atom_site_U_iso_or_equiv
_atom_site_adp_type
_atom_site_occupancy
_atom_site_site_symmetry_order
_atom_site_calc_flag
_atom_site_refinement_flags_posn
_atom_site_refinement_flags_adp
_atom_site_refinement_flags_occupancy
_atom_site_disorder_assembly
_atom_site_disorder_group
Bi Bi 0.22493(2) 0.02578(2) 0.32041(2) 0.01192(5) Uani 1 1 d . . . . .
Br5 Br 0.23882(4) 0.32078(4) 0.30121(4) 0.01607(9) Uani 1 1 d . . . . .
Br4 Br 0.52159(4) -0.01460(4) 0.30634(4) 0.01617(9) Uani 1 1 d . . . . .
Br3 Br 0.21724(4) -0.26052(4) 0.33294(4) 0.01725(9) Uani 1 1 d . . . . .
Br1 Br 0.29605(4) 0.07576(4) 0.06320(4) 0.01734(9) Uani 1 1 d . . . . .
Br2 Br -0.10511(4) 0.05960(4) 0.37268(4) 0.01482(8) Uani 1 1 d . . . . .
N3B N 0.6017(3) 0.3203(3) 0.2386(3) 0.0152(7) Uani 1 1 d . . . . .
H3B H 0.605528 0.228096 0.254406 0.018 Uiso 1 1 calc R . . . .
N1B N 0.5600(3) 0.5275(3) 0.3211(3) 0.0153(7) Uani 1 1 d . . . . .
N3A N 0.0476(3) 0.4024(3) 0.8609(3) 0.0139(7) Uani 1 1 d . . . . .
N2B N 0.5374(4) 0.3116(4) 0.4582(3) 0.0192(7) Uani 1 1 d . . . . .
H2BA H 0.515479 0.353739 0.524292 0.023 Uiso 1 1 calc R . . . .
H2BB H 0.540567 0.219518 0.471124 0.023 Uiso 1 1 calc R . . . .
N2A N 0.0296(4) 0.6412(3) 0.8510(3) 0.0186(7) Uani 1 1 d . . . . .
H2AA H -0.001152 0.626138 0.936739 0.022 Uiso 1 1 calc R . . . .
H2AB H 0.038731 0.727489 0.805461 0.022 Uiso 1 1 calc R . . . .
N1A N 0.1113(3) 0.5593(3) 0.6577(3) 0.0152(7) Uani 1 1 d . . . . .
H1A H 0.118283 0.646199 0.613792 0.018 Uiso 1 1 calc R . . . .
C2A C 0.0620(4) 0.5341(4) 0.7904(4) 0.0142(8) Uani 1 1 d . . . . .
C6B C 0.5910(4) 0.5975(4) 0.1985(4) 0.0192(8) Uani 1 1 d . . . . .
H6B H 0.585362 0.697045 0.183622 0.023 Uiso 1 1 calc R . . . .
C4A C 0.0823(4) 0.2961(4) 0.7978(4) 0.0144(8) Uani 1 1 d . . . . .
C7A C 0.0567(4) 0.1517(4) 0.8787(4) 0.0183(8) Uani 1 1 d . . . . .
H7AA H -0.020773 0.108826 0.866903 0.027 Uiso 1 1 calc GR . . . .
H7AB H 0.023458 0.156202 0.971293 0.027 Uiso 1 1 calc GR . . . .
H7AC H 0.150647 0.095181 0.851105 0.027 Uiso 1 1 calc GR . . . .
C6A C 0.1501(4) 0.4518(4) 0.5923(4) 0.0166(8) Uani 1 1 d . . . . .
H6A H 0.186289 0.470249 0.499355 0.020 Uiso 1 1 calc R . . . .
C2B C 0.5653(4) 0.3865(4) 0.3397(4) 0.0134(7) Uani 1 1 d . . . . .
C4B C 0.6327(4) 0.3904(4) 0.1131(4) 0.0166(8) Uani 1 1 d . . . . .
C7B C 0.6632(5) 0.3052(4) 0.0130(4) 0.0203(9) Uani 1 1 d . . . . .
H7BA H 0.744291 0.235682 0.014055 0.030 Uiso 1 1 calc GR . . . .
H7BB H 0.693536 0.366325 -0.073784 0.030 Uiso 1 1 calc GR . . . .
H7BC H 0.572024 0.257153 0.032375 0.030 Uiso 1 1 calc GR . . . .
C5A C 0.1368(4) 0.3179(4) 0.6600(4) 0.0186(8) Uani 1 1 d . . . . .
H5A H 0.163400 0.241105 0.616051 0.022 Uiso 1 1 calc R . . . .
C5B C 0.6310(4) 0.5336(4) 0.0916(4) 0.0173(8) Uani 1 1 d . . . . .
H5B H 0.656406 0.588046 0.005705 0.021 Uiso 1 1 calc R . . . .

loop_
_atom_site_aniso_label
_atom_site_aniso_U_11
_atom_site_aniso_U_22
_atom_site_aniso_U_33
_atom_site_aniso_U_23
_atom_site_aniso_U_13
_atom_site_aniso_U_12
Bi 0.01255(8) 0.01181(8) 0.01122(8) -0.00112(6) -0.00514(6) -0.00050(5)
Br5 0.01549(19) 0.01449(19) 0.0203(2) -0.00564(15) -0.00843(16) 0.00083(14)
Br4 0.01524(18) 0.01384(19) 0.0192(2) -0.00016(15) -0.00812(15) -0.00081(14)
Br3 0.0212(2) 0.01285(19) 0.0180(2) -0.00209(15) -0.00852(16) -0.00092(15)
Br1 0.0216(2) 0.0183(2) 0.01175(18) -0.00133(15) -0.00675(15) -0.00203(15)
Br2 0.01633(18) 0.01459(19) 0.01307(19) -0.00101(15) -0.00611(15) -0.00121(14)
N3B 0.0125(16) 0.0112(16) 0.0191(18) -0.0028(14) -0.0037(13) -0.0003(12)
N1B 0.0158(16) 0.0137(16) 0.0159(17) -0.0001(13) -0.0071(13) -0.0011(13)
N3A 0.0118(15) 0.0149(17) 0.0146(17) -0.0001(13) -0.0064(13) 0.0000(13)
N2B 0.0245(18) 0.0157(17) 0.0179(18) -0.0032(14) -0.0080(15) -0.0036(14)
N2A 0.0246(18) 0.0143(17) 0.0173(18) 0.0003(14) -0.0097(15) -0.0031(14)
N1A 0.0170(16) 0.0133(16) 0.0139(17) 0.0032(13) -0.0082(13) 0.0010(13)
C2A 0.0106(17) 0.0158(19) 0.0151(19) -0.0022(16) -0.0049(15) 0.0007(14)
C6B 0.018(2) 0.017(2) 0.023(2) -0.0002(17) -0.0106(17) -0.0023(16)
C4A 0.0127(18) 0.017(2) 0.0150(19) -0.0010(16) -0.0080(15) -0.0013(15)
C7A 0.021(2) 0.017(2) 0.018(2) -0.0013(16) -0.0094(17) -0.0002(16)
C6A 0.0142(19) 0.021(2) 0.0143(19) -0.0012(16) -0.0052(15) -0.0050(15)
C2B 0.0103(17) 0.0162(19) 0.0138(19) -0.0021(15) -0.0053(15) -0.0002(14)
C4B 0.0100(17) 0.025(2) 0.0134(19) -0.0026(17) -0.0042(15) -0.0008(15)
C7B 0.022(2) 0.024(2) 0.017(2) -0.0069(18) -0.0090(17) -0.0014(17)
C5A 0.021(2) 0.023(2) 0.016(2) -0.0073(17) -0.0090(16) -0.0025(16)
C5B 0.018(2) 0.019(2) 0.014(2) 0.0019(16) -0.0085(16) -0.0037(16)

loop_
_atom_type_symbol
_atom_type_description
_atom_type_scat_dispersion_real
_atom_type_scat_dispersion_imag
_atom_type_scat_source
C C 0.0033 0.0016 'International Tables Vol C Tables 4.2.6.8 and 6.1.1.4'
H H 0.0000 0.0000 'International Tables Vol C Tables 4.2.6.8 and 6.1.1.4'
Bi Bi -4.1077 10.2566 'International Tables Vol C Tables 4.2.6.8 and 6.1.1.4'
Br Br -0.2901 2.4595 'International Tables Vol C Tables 4.2.6.8 and 6.1.1.4'
N N 0.0061 0.0033 'International Tables Vol C Tables 4.2.6.8 and 6.1.1.4'

loop_
_exptl_crystal_face_index_h
_exptl_crystal_face_index_k
_exptl_crystal_face_index_l
_exptl_crystal_face_perp_dist
3 14 3 0.0842
3 5 16 0.0746
-13 4 -6 0.0845
12 -2 11 0.0346
-2 2 -14 0.0498
-9 -1 6 0.0751
9 1 -6 0.0751
-3 -14 -3 0.0842
-6 -4 -16 0.0541

loop_
_geom_angle_atom_site_label_1
_geom_angle_atom_site_label_2
_geom_angle_atom_site_label_3
_geom_angle
_geom_angle_site_symmetry_1
_geom_angle_site_symmetry_3
_geom_angle_publ_flag
Br5 Bi Br2 97.18(3) . 2_556 ?
Br5 Bi Br2 90.53(2) . . ?
Br4 Bi Br5 90.14(2) . . ?
Br4 Bi Br2 172.732(12) . . ?
Br4 Bi Br2 89.10(3) . 2_556 ?
Br3 Bi Br5 178.580(12) . . ?
Br3 Bi Br4 89.19(2) . . ?
Br3 Bi Br2 90.29(2) . . ?
Br3 Bi Br2 84.06(3) . 2_556 ?
Br1 Bi Br5 88.34(3) . . ?
Br1 Bi Br4 96.88(3) . . ?
Br1 Bi Br3 90.50(3) . . ?
Br1 Bi Br2 171.870(12) . 2_556 ?
Br1 Bi Br2 90.37(3) . . ?
Br2 Bi Br2 83.64(3) . 2_556 ?
Bi Br2 Bi 96.36(3) . 2_556 ?
C2B N3B C4B 122.8(3) . . ?
C6B N1B C2B 116.6(3) . . ?
C4A N3A C2A 118.6(3) . . ?
C6A N1A C2A 120.7(3) . . ?
N3A C2A N1A 121.2(3) . . ?
N2A C2A N3A 119.6(4) . . ?
N2A C2A N1A 119.2(3) . . ?
N1B C6B C5B 124.0(4) . . ?
N3A C4A C7A 117.5(3) . . ?
N3A C4A C5A 121.8(4) . . ?
C5A C4A C7A 120.7(4) . . ?
C5A C6A N1A 119.7(4) . . ?
N1B C2B N3B 121.2(4) . . ?
N2B C2B N3B 119.3(4) . . ?
N2B C2B N1B 119.5(3) . . ?
N3B C4B C7B 117.3(4) . . ?
N3B C4B C5B 116.9(4) . . ?
C5B C4B C7B 125.9(4) . . ?
C6A C5A C4A 118.0(4) . . ?
C4B C5B C6B 118.4(4) . . ?

loop_
_geom_bond_atom_site_label_1
_geom_bond_atom_site_label_2
_geom_bond_distance
_geom_bond_site_symmetry_2
_geom_bond_publ_flag
Bi Br5 2.8676(12) . ?
Bi Br4 2.8182(12) . ?
Bi Br3 2.7878(12) . ?
Bi Br1 2.6651(13) . ?
Bi Br2 3.1432(15) 2_556 ?
Bi Br2 3.0155(14) . ?
N3B C2B 1.351(5) . ?
N3B C4B 1.366(5) . ?
N1B C6B 1.337(5) . ?
N1B C2B 1.348(5) . ?
N3A C2A 1.346(5) . ?
N3A C4A 1.332(5) . ?
N2B C2B 1.318(5) . ?
N2A C2A 1.323(5) . ?
N1A C2A 1.359(5) . ?
N1A C6A 1.356(5) . ?
C6B C5B 1.390(5) . ?
C4A C7A 1.490(5) . ?
C4A C5A 1.411(5) . ?
C6A C5A 1.355(6) . ?
C4B C7B 1.479(5) . ?
C4B C5B 1.369(6) . ?

loop_
_geom_hbond_atom_site_label_D
_geom_hbond_atom_site_label_H
_geom_hbond_atom_site_label_A
_geom_hbond_distance_DH
_geom_hbond_distance_HA
_geom_hbond_distance_DA
_geom_hbond_angle_DHA
_geom_hbond_site_symmetry_A
_geom_hbond_publ_flag
N3B H3B Br4 0.88 2.48 3.315(3) 159.3 . yes
N2B H2BA N1B 0.88 2.16 3.036(5) 172.6 2_666 yes
N2B H2BB Br4 0.88 2.75 3.409(4) 132.5 2_656 yes
N2A H2AA N3A 0.88 2.12 2.997(5) 172.7 2_567 yes
N2A H2AB Br2 0.88 2.50 3.354(4) 164.8 2_566 yes
N1A H1A Br2 0.88 2.91 3.669(4) 145.7 2_566 yes

loop_
_exptl_oxdiff_crystal_face_indexfrac_h
_exptl_oxdiff_crystal_face_indexfrac_k
_exptl_oxdiff_crystal_face_indexfrac_l
_exptl_oxdiff_crystal_face_x
_exptl_oxdiff_crystal_face_y
_exptl_oxdiff_crystal_face_z
2.9993 14.0003 2.9995 0.7265 -0.5881 -0.4097
3.0000 5.0006 16.0007 0.4827 0.5776 -0.6967
-13.0012 3.9996 -6.0000 -0.5457 -0.5640 -0.6688
12.0010 -1.9995 11.0003 0.6166 0.7159 0.3165
-2.0004 1.9996 -14.0009 -0.1403 -0.8467 0.4384
-9.0005 -1.0000 6.0008 -0.4400 0.3445 -0.7946
9.0005 1.0000 -6.0008 0.4400 -0.3445 0.7946
-2.9993 -14.0003 -2.9995 -0.7265 0.5881 0.4097
-6.0003 -4.0006 -16.0006 -0.5939 -0.6393 0.4776
